data_2013776
loop_
_publ_author_name
'Ersanl\?i, Cem C\"uneyt'
'Albayrak, \,Ci\<gdem'
'Odaba\;so\<glu, Mustafa'
'Th\"one, Carsten'
'Erd\"onmez, Ahmet'

_publ_section_title
4-[(2-Chlorophenyl)diazenyl]-6-methoxy-2-{[tris(hydroxymethyl)methyl]aminomethylene}cyclohexa-3,5-dien-1(2<i>H</i>)-one
_journal_issue 2
_journal_name_full 'Acta Crystallographica Section C'
_journal_page_first o133
_journal_page_last o135
_journal_paper_doi 10.1107/S010827010302941X
_journal_volume 60
_journal_year 2004
_chemical_formula_iupac 'C18 H20 Cl N3 O5'
_chemical_formula_moiety 'C18 H20 Cl N3 O5'
_chemical_formula_sum 'C18 H20 Cl N3 O5'
_chemical_formula_weight 393.82
_chemical_melting_point 498.1(10)
_chemical_name_systematic
;
4-[(2-Chlorophenyl)diazenyl]-6-methoxy-2-
{[tris(hydroxymethyl)methyl]aminomethylene}cyclohexa-3,5-dien-1-one
;
_space_group_IT_number 14
_symmetry_cell_setting monoclinic
_symmetry_space_group_name_Hall '-P 2ybc'
_symmetry_space_group_name_H-M 'P 1 21/c 1'
_atom_sites_solution_hydrogens geom
_atom_sites_solution_primary direct
_atom_sites_solution_secondary difmap
_audit_creation_method SHELXL-97
_cell_angle_alpha 90.00
_cell_angle_beta 98.900(3)
_cell_angle_gamma 90.00
_cell_formula_units_Z 4
_cell_length_a 15.4723(2)
_cell_length_b 10.5669(8)
_cell_length_c 11.1850(8)
_cell_measurement_reflns_used 5368
_cell_measurement_temperature 133(2)
_cell_measurement_theta_max 30.46
_cell_measurement_theta_min 2.34
_cell_volume 1806.67(19)
_computing_cell_refinement 'SAINT (Bruker, 1998)'
_computing_data_collection 'SMART (Bruker, 1998)'
_computing_data_reduction SAINT
_computing_molecular_graphics 'ORTEP-3 (Farrugia, 1997)'
_computing_publication_material 'WinGX (Farrugia, 1999)'
_computing_structure_refinement 'SHELXL97 (Sheldrick, 1997)'
_computing_structure_solution 'SHELXS97 (Sheldrick, 1990)'
_diffrn_ambient_temperature 133(2)
_diffrn_detector_area_resol_mean 8.192
_diffrn_measured_fraction_theta_full 1.00
_diffrn_measured_fraction_theta_max 1.00
_diffrn_measurement_device_type 'Bruker SMART 1000CCD'
_diffrn_measurement_method '\w and \f scans'
_diffrn_radiation_monochromator graphite
_diffrn_radiation_source 'fine-focus sealed tube'
_diffrn_radiation_type MoK\a
_diffrn_radiation_wavelength 0.71073
_diffrn_reflns_av_R_equivalents 0.0342
_diffrn_reflns_av_sigmaI/netI 0.0288
_diffrn_reflns_limit_h_max 21
_diffrn_reflns_limit_h_min -21
_diffrn_reflns_limit_k_max 14
_diffrn_reflns_limit_k_min -14
_diffrn_reflns_limit_l_max 15
_diffrn_reflns_limit_l_min -15
_diffrn_reflns_number 35639
_diffrn_reflns_theta_full 30.0
_diffrn_reflns_theta_max 30.03
_diffrn_reflns_theta_min 1.33
_diffrn_standards_decay_% 0
_diffrn_standards_interval_time 0
_diffrn_standards_number 0
_exptl_absorpt_coefficient_mu 0.248
_exptl_absorpt_correction_T_max 0.928
_exptl_absorpt_correction_T_min 0.831
_exptl_absorpt_correction_type multi-scan
_exptl_absorpt_process_details '(SADABS; Bruker, 1998)'
_exptl_crystal_colour orange
_exptl_crystal_density_diffrn 1.448
_exptl_crystal_density_method 'not measured'
_exptl_crystal_description prism
_exptl_crystal_F_000 824
_exptl_crystal_size_max 0.35
_exptl_crystal_size_mid 0.19
_exptl_crystal_size_min 0.16
_refine_diff_density_max 0.416
_refine_diff_density_min -0.207
_refine_ls_extinction_method none
_refine_ls_goodness_of_fit_ref 1.039
_refine_ls_hydrogen_treatment mixed
_refine_ls_matrix_type full
_refine_ls_number_parameters 261
_refine_ls_number_reflns 5276
_refine_ls_number_restraints 0
_refine_ls_restrained_S_all 1.039
_refine_ls_R_factor_all 0.0550
_refine_ls_R_factor_gt 0.0369
_refine_ls_shift/su_max 0.001
_refine_ls_shift/su_mean 0.000
_refine_ls_structure_factor_coef Fsqd
_refine_ls_weighting_details 'calc w=1/[\s^2^(Fo^2^)+(0.0614P)^2^+0.067P] where P=(Fo^2^+2Fc^2^)/3'
_refine_ls_weighting_scheme calc
_refine_ls_wR_factor_gt 0.0963
_refine_ls_wR_factor_ref 0.1054
_reflns_number_gt 3951
_reflns_number_total 5276
_reflns_threshold_expression I>2\s(I)
_cod_data_source_file fr1451.cif
_cod_data_source_block I
_cod_depositor_comments
;
The following automatic conversions were performed:

'_chemical_melting_point' value '224-226\% C' was changed to
'498.1(10)' - it was converted from degrees Celsius(C) to Kelvins(K),
the average value was taken and precision was estimated.

Automatic conversion script
Id: cif_fix_values 1646 2011-03-28 12:23:43Z adriana 

The following automatic conversions were performed:

'_chemical_melting_point' value '224-226\% C' was changed to
'498.1(10)' - it was converted from degrees Celsius(C) to Kelvins(K),
the average value was taken and precision was
estimated.

'_exptl_absorpt_correction_type' value 'Multi-scan'
changed to 'multi-scan' according to
/home/saulius/struct/CIF-dictionaries/cif_core.dic dictionary named
'cif_core.dic' version 2.4.1 from 2010-06-29.

Automatic conversion script
Id: cif_fix_values 1715 2011-07-08 13:25:40Z adriana 
;
_cod_original_cell_volume 1806.7(2)
_cod_original_sg_symbol_H-M 'P 21/c'
_cod_database_code 2013776
_cod_database_fobs_code 2013776

loop_
_symmetry_equiv_pos_as_xyz
'x, y, z'
'-x, y+1/2, -z+1/2'
'-x, -y, -z'
'x, -y-1/2, z-1/2'

loop_
_atom_site_label
_atom_site_fract_x
_atom_site_fract_y
_atom_site_fract_z
_atom_site_U_iso_or_equiv
_atom_site_adp_type
_atom_site_calc_flag
_atom_site_refinement_flags
_atom_site_occupancy
_atom_site_disorder_assembly
_atom_site_disorder_group
_atom_site_type_symbol
Cl 0.17702(2) 0.50620(4) 0.14115(3) 0.04180(12) Uani d . 1 . . Cl
C4 -0.04437(9) 0.30864(14) 0.11298(13) 0.0319(3) Uani d . 1 . . C
H4 -0.0825 0.2666 0.0507 0.038 Uiso calc R 1 . . H
C5 -0.06212(8) 0.30619(13) 0.23053(13) 0.0287(3) Uani d . 1 . . C
H5 -0.1123 0.2630 0.2488 0.034 Uiso calc R 1 . . H
C6 -0.00628(8) 0.36718(12) 0.32153(12) 0.0239(3) Uani d . 1 . . C
H6 -0.0185 0.3656 0.4022 0.029 Uiso calc R 1 . . H
C1 0.06786(8) 0.43104(11) 0.29565(11) 0.0198(2) Uani d . 1 . . C
C2 0.08395(8) 0.43315(12) 0.17672(12) 0.0245(3) Uani d . 1 . . C
C3 0.02828(9) 0.37173(14) 0.08546(13) 0.0307(3) Uani d . 1 . . C
H3 0.0401 0.3731 0.0046 0.037 Uiso calc R 1 . . H
N1 0.12842(7) 0.49224(9) 0.38653(10) 0.0205(2) Uani d . 1 . . N
N2 0.12865(6) 0.44267(9) 0.48903(9) 0.0193(2) Uani d . 1 . . N
C7 0.18727(7) 0.49659(10) 0.58496(11) 0.0173(2) Uani d . 1 . . C
C12 0.19520(7) 0.42639(11) 0.69433(11) 0.0195(2) Uani d . 1 . . C
H12 0.1620 0.3513 0.6978 0.023 Uiso calc R 1 . . H
C11 0.25031(8) 0.46613(11) 0.79466(11) 0.0188(2) Uani d . 1 . . C
C10 0.29834(7) 0.58291(10) 0.79523(10) 0.0160(2) Uani d . 1 . . C
C9 0.29108(7) 0.64924(10) 0.68214(10) 0.0155(2) Uani d . 1 . . C
C8 0.23575(7) 0.60505(10) 0.57845(11) 0.0174(2) Uani d . 1 . . C
H8 0.2319 0.6500 0.5042 0.021 Uiso calc R 1 . . H
O1 0.26768(6) 0.40444(9) 0.90236(8) 0.0279(2) Uani d . 1 . . O
C13 0.22787(10) 0.28384(13) 0.91100(13) 0.0329(3) Uani d . 1 . . C
H13A 0.1641 0.2935 0.8982 0.040 Uiso calc R 1 . . H
H13B 0.2473 0.2480 0.9915 0.040 Uiso calc R 1 . . H
H13C 0.2448 0.2271 0.8493 0.040 Uiso calc R 1 . . H
O2 0.34663(5) 0.62090(8) 0.89271(7) 0.01893(18) Uani d . 1 . . O
C14 0.34411(7) 0.75809(10) 0.67145(10) 0.0164(2) Uani d . 1 . . C
H14 0.3395 0.8008 0.5960 0.020 Uiso calc R 1 . . H
N3 0.39832(6) 0.79955(9) 0.76274(9) 0.01575(19) Uani d . 1 . . N
H33 0.3973(10) 0.7510(14) 0.8319(14) 0.028(4) Uiso d . 1 . . H
C15 0.46023(7) 0.90552(10) 0.76787(10) 0.0153(2) Uani d . 1 . . C
C17 0.42536(8) 1.00483(10) 0.84818(11) 0.0177(2) Uani d . 1 . . C
H17A 0.3662 1.0324 0.8108 0.021 Uiso calc R 1 . . H
H17B 0.4213 0.9681 0.9285 0.021 Uiso calc R 1 . . H
O4 0.48310(6) 1.10958(8) 0.86121(8) 0.0236(2) Uani d . 1 . . O
H41 0.4752(10) 1.1527(16) 0.9227(16) 0.035(4) Uiso d . 1 . . H
C18 0.46958(7) 0.95870(11) 0.64351(10) 0.0177(2) Uani d . 1 . . C
H18A 0.5246 1.0078 0.6501 0.021 Uiso calc R 1 . . H
H18B 0.4736 0.8876 0.5870 0.021 Uiso calc R 1 . . H
O5 0.39821(6) 1.03812(8) 0.59536(8) 0.02044(18) Uani d . 1 . . O
H51 0.3753(12) 1.0068(18) 0.5382(19) 0.047(6) Uiso d . 1 . . H
C16 0.55074(7) 0.85470(11) 0.82473(11) 0.0184(2) Uani d . 1 . . C
H16A 0.5756 0.8034 0.7643 0.022 Uiso calc R 1 . . H
H16B 0.5908 0.9266 0.8484 0.022 Uiso calc R 1 . . H
O3 0.54412(6) 0.77884(8) 0.92880(7) 0.02004(18) Uani d . 1 . . O
H31 0.5665(10) 0.7058(16) 0.9227(14) 0.032(4) Uiso d . 1 . . H

loop_
_atom_site_aniso_label
_atom_site_aniso_U_11
_atom_site_aniso_U_22
_atom_site_aniso_U_33
_atom_site_aniso_U_12
_atom_site_aniso_U_13
_atom_site_aniso_U_23
Cl 0.0390(2) 0.0619(3) 0.0250(2) -0.02220(17) 0.00653(15) -0.00211(16)
C4 0.0251(6) 0.0382(7) 0.0294(8) -0.0030(6) -0.0051(5) -0.0112(6)
C5 0.0194(6) 0.0339(7) 0.0315(8) -0.0033(5) -0.0004(5) -0.0072(6)
C6 0.0194(6) 0.0277(6) 0.0235(7) 0.0011(5) 0.0003(5) -0.0034(5)
C1 0.0201(5) 0.0182(5) 0.0195(6) 0.0020(4) -0.0021(4) -0.0026(4)
C2 0.0226(6) 0.0285(7) 0.0213(7) -0.0034(5) 0.0003(5) -0.0012(5)
C3 0.0313(7) 0.0394(7) 0.0199(7) -0.0015(6) -0.0006(5) -0.0074(6)
N1 0.0208(5) 0.0204(5) 0.0187(5) -0.0006(4) -0.0020(4) -0.0027(4)
N2 0.0198(5) 0.0186(5) 0.0183(5) 0.0011(4) -0.0007(4) -0.0027(4)
C7 0.0170(5) 0.0170(5) 0.0171(6) 0.0007(4) 0.0004(4) -0.0028(4)
C12 0.0203(5) 0.0174(5) 0.0204(6) -0.0037(4) 0.0017(4) -0.0008(4)
C11 0.0213(5) 0.0179(5) 0.0167(6) -0.0026(4) 0.0012(4) 0.0021(4)
C10 0.0166(5) 0.0155(5) 0.0159(6) -0.0001(4) 0.0024(4) -0.0013(4)
C9 0.0170(5) 0.0139(5) 0.0153(6) -0.0003(4) 0.0012(4) -0.0011(4)
C8 0.0187(5) 0.0172(5) 0.0155(6) 0.0009(4) 0.0005(4) -0.0001(4)
O1 0.0365(5) 0.0256(5) 0.0187(5) -0.0149(4) -0.0047(4) 0.0075(3)
C13 0.0410(8) 0.0268(7) 0.0281(7) -0.0166(6) -0.0040(6) 0.0095(5)
O2 0.0216(4) 0.0192(4) 0.0148(4) -0.0042(3) -0.0010(3) 0.0003(3)
C14 0.0196(5) 0.0147(5) 0.0146(5) 0.0009(4) 0.0018(4) -0.0001(4)
N3 0.0190(5) 0.0132(4) 0.0149(5) -0.0023(3) 0.0025(4) -0.0001(3)
C15 0.0186(5) 0.0124(5) 0.0144(5) -0.0026(4) 0.0012(4) 0.0004(4)
C17 0.0230(5) 0.0148(5) 0.0151(6) -0.0011(4) 0.0021(4) -0.0005(4)
O4 0.0355(5) 0.0152(4) 0.0206(5) -0.0058(3) 0.0056(4) -0.0044(3)
C18 0.0222(5) 0.0162(5) 0.0144(6) -0.0025(4) 0.0022(4) 0.0000(4)
O5 0.0277(5) 0.0171(4) 0.0147(4) -0.0006(3) -0.0023(3) 0.0007(3)
C16 0.0208(5) 0.0164(5) 0.0175(6) -0.0011(4) 0.0013(4) 0.0004(4)
O3 0.0276(4) 0.0151(4) 0.0164(4) 0.0031(3) 0.0002(3) 0.0002(3)

loop_
_atom_type_symbol
_atom_type_description
_atom_type_scat_dispersion_real
_atom_type_scat_dispersion_imag
_atom_type_scat_source
C C 0.0033 0.0016 'International Tables Vol C Tables 4.2.6.8 and 6.1.1.4'
H H 0.0000 0.0000 'International Tables Vol C Tables 4.2.6.8 and 6.1.1.4'
N N 0.0061 0.0033 'International Tables Vol C Tables 4.2.6.8 and 6.1.1.4'
O O 0.0106 0.0060 'International Tables Vol C Tables 4.2.6.8 and 6.1.1.4'
Cl Cl 0.1484 0.1585 'International Tables Vol C Tables 4.2.6.8 and 6.1.1.4'

loop_
_geom_angle_atom_site_label_1
_geom_angle_atom_site_label_2
_geom_angle_atom_site_label_3
_geom_angle
_geom_angle_publ_flag
C3 C4 C5 120.60(10) ?
C3 C4 H4 119.7 ?
C5 C4 H4 119.7 ?
C4 C5 C6 119.70(10) ?
C4 C5 H5 120.2 ?
C6 C5 H5 120.2 ?
C5 C6 C1 120.60(10) ?
C5 C6 H6 119.7 ?
C1 C6 H6 119.7 ?
C2 C1 C6 118.70(10) ?
C2 C1 N1 118.6(2) yes
C6 C1 N1 122.7(2) yes
C3 C2 C1 120.80(10) ?
C3 C2 Cl 118.8(2) yes
C1 C2 Cl 120.3(2) yes
C4 C3 C2 119.60(10) ?
C4 C3 H3 120.2 ?
C2 C3 H3 120.2 ?
N2 N1 C1 111.7(2) yes
N1 N2 C7 115.7(2) yes
C8 C7 N2 125.90(10) ?
C8 C7 C12 120.30(10) ?
N2 C7 C12 113.80(10) ?
C11 C12 C7 120.50(10) ?
C11 C12 H12 119.8 ?
C7 C12 H12 119.8 ?
O1 C11 C12 126.40(10) ?
O1 C11 C10 112.10(10) ?
C12 C11 C10 121.50(10) ?
O2 C10 C9 123.4(2) yes
O2 C10 C11 120.2(2) yes
C9 C10 C11 116.40(10) ?
C8 C9 C14 118.80(10) ?
C8 C9 C10 121.20(10) ?
C14 C9 C10 119.90(10) ?
C7 C8 C9 119.90(10) ?
C7 C8 H8 120.1 ?
C9 C8 H8 120.1 ?
C11 O1 C13 117.40(10) ?
O1 C13 H13A 109.5 ?
O1 C13 H13B 109.5 ?
H13A C13 H13B 109.5 ?
O1 C13 H13C 109.5 ?
H13A C13 H13C 109.5 ?
H13B C13 H13C 109.5 ?
N3 C14 C9 121.2(2) yes
N3 C14 H14 119.4 ?
C9 C14 H14 119.4 ?
C14 N3 C15 128.9(2) yes
C14 N3 H33 112.2(9) ?
C15 N3 H33 118.9(9) ?
N3 C15 C18 113.50(10) ?
N3 C15 C17 104.97(9) ?
C18 C15 C17 111.90(10) ?
N3 C15 C16 107.20(10) ?
C18 C15 C16 107.20(10) ?
C17 C15 C16 112.10(10) ?
O4 C17 C15 108.80(10) ?
O4 C17 H17A 109.9 ?
C15 C17 H17A 109.9 ?
O4 C17 H17B 109.9 ?
C15 C17 H17B 109.9 ?
H17A C17 H17B 108.3 ?
C17 O4 H41 109.6(11) ?
O5 C18 C15 112.60(10) ?
O5 C18 H18A 109.1 ?
C15 C18 H18A 109.1 ?
O5 C18 H18B 109.1 ?
C15 C18 H18B 109.1 ?
H18A C18 H18B 107.8 ?
C18 O5 H51 107.2(15) ?
O3 C16 C15 110.90(10) ?
O3 C16 H16A 109.5 ?
C15 C16 H16A 109.5 ?
O3 C16 H16B 109.5 ?
C15 C16 H16B 109.5 ?
H16A C16 H16B 108.1 ?
C16 O3 H31 111.2(11) ?

loop_
_geom_bond_atom_site_label_1
_geom_bond_atom_site_label_2
_geom_bond_site_symmetry_2
_geom_bond_distance
_geom_bond_publ_flag
Cl C2 . 1.734(2) yes
C4 C3 . 1.3820(19) ?
C4 C5 . 1.384(2) ?
C4 H4 . 0.9500 ?
C5 C6 . 1.3877(18) ?
C5 H5 . 0.9500 ?
C6 C1 . 1.3991(17) ?
C6 H6 . 0.9500 ?
C1 C2 . 1.3908(18) ?
C1 N1 . 1.427(2) yes
C2 C3 . 1.3904(18) ?
C3 H3 . 0.9500 ?
N1 N2 . 1.260(2) yes
N2 C7 . 1.413(2) yes
C7 C8 . 1.3779(16) ?
C7 C12 . 1.4196(17) ?
C12 C11 . 1.3662(16) ?
C12 H12 . 0.9500 ?
C11 O1 . 1.360(2) yes
C11 C10 . 1.440(2) yes
C10 O2 . 1.287(2) yes
C10 C9 . 1.435(2) yes
C9 C8 . 1.4102(16) ?
C9 C14 . 1.429(2) yes
C8 H8 . 0.9500 ?
O1 C13 . 1.425(2) yes
C13 H13A . 0.9800 ?
C13 H13B . 0.9800 ?
C13 H13C . 0.9800 ?
C14 N3 . 1.294(2) yes
C14 H14 . 0.9500 ?
N3 C15 . 1.469(2) yes
N3 H33 . 0.93(2) ?
C15 C18 . 1.5277(15) ?
C15 C17 . 1.5328(15) ?
C15 C16 . 1.5422(16) ?
C17 O4 . 1.416(2) yes
C17 H17A . 0.9900 ?
C17 H17B . 0.9900 ?
O4 H41 . 0.85(2) ?
C18 O5 . 1.425(2) yes
C18 H18A . 0.9900 ?
C18 H18B . 0.9900 ?
O5 H51 . 0.76(2) ?
C16 O3 . 1.430(2) yes
C16 H16A . 0.9900 ?
C16 H16B . 0.9900 ?
O3 H31 . 0.85(2) ?

loop_
_geom_hbond_atom_site_label_D
_geom_hbond_atom_site_label_H
_geom_hbond_atom_site_label_A
_geom_hbond_site_symmetry_A
_geom_hbond_distance_DH
_geom_hbond_distance_HA
_geom_hbond_distance_DA
_geom_hbond_angle_DHA
O3 H31 O5 2_646 0.85(2) 1.88(2) 2.7230(10) 173.1(15)
O4 H41 O3 3_677 0.85(2) 1.88(2) 2.7190(10) 170.2(16)
O5 H51 O1 4_575 0.76(2) 2.28(2) 2.7850(10) 125.5(18)
O5 H51 O2 4_575 0.76(2) 2.11(2) 2.8350(10) 161.2(19)
C14 H14 O2 4_575 0.95 2.44 3.3760(10) 169
C18 H18A O2 2_656 0.99 2.43 3.3980(10) 165
N3 H33 O2 . 0.93(2) 1.77(2) 2.584(2) 144.4(14)
C16 H16B O4 . 0.99 2.57 2.9410(10) 102

loop_
_geom_torsion_atom_site_label_1
_geom_torsion_atom_site_label_2
_geom_torsion_atom_site_label_3
_geom_torsion_atom_site_label_4
_geom_torsion
C3 C4 C5 C6 -0.3(2)
C4 C5 C6 C1 -0.1(2)
C5 C6 C1 C2 0.61(18)
C5 C6 C1 N1 -178.30(12)
C6 C1 C2 C3 -0.85(19)
N1 C1 C2 C3 178.10(12)
C6 C1 C2 Cl -177.69(9)
N1 C1 C2 Cl 1.26(16)
C5 C4 C3 C2 0.0(2)
C1 C2 C3 C4 0.5(2)
Cl C2 C3 C4 177.42(11)
C2 C1 N1 N2 -152.61(11)
C6 C1 N1 N2 26.29(15)
C1 N1 N2 C7 179.57(9)
N1 N2 C7 C8 7.63(17)
N1 N2 C7 C12 -170.89(10)
C8 C7 C12 C11 0.62(17)
N2 C7 C12 C11 179.24(10)
C7 C12 C11 O1 -176.04(11)
C7 C12 C11 C10 3.35(18)
O1 C11 C10 O2 -3.77(16)
C12 C11 C10 O2 176.75(11)
O1 C11 C10 C9 174.20(10)
C12 C11 C10 C9 -5.27(16)
O2 C10 C9 C8 -178.63(10)
C11 C10 C9 C8 3.47(16)
O2 C10 C9 C14 4.91(17)
C11 C10 C9 C14 -172.99(10)
N2 C7 C8 C9 179.17(10)
C12 C7 C8 C9 -2.39(17)
C14 C9 C8 C7 176.73(10)
C10 C9 C8 C7 0.24(17)
C12 C11 O1 C13 2.93(19)
C10 C11 O1 C13 -176.51(11)
C8 C9 C14 N3 -177.40(10)
C10 C9 C14 N3 -0.86(16)
C9 C14 N3 C15 177.18(10)
C14 N3 C15 C18 -9.94(16)
C14 N3 C15 C17 112.55(12)
C14 N3 C15 C16 -128.08(12)
N3 C15 C17 O4 178.20(9)
C18 C15 C17 O4 -58.33(12)
C16 C15 C17 O4 62.16(12)
N3 C15 C18 O5 77.66(11)
C17 C15 C18 O5 -40.89(13)
C16 C15 C18 O5 -164.20(9)
N3 C15 C16 O3 -45.18(12)
C18 C15 C16 O3 -167.31(9)
C17 C15 C16 O3 69.50(11)

loop_
_cod_related_entry_id
_cod_related_entry_database
_cod_related_entry_code
1 ChemSpider 30652381
